data_4134606
loop_
_publ_author_name
'Song, Bai-Qiao'
'Yang, Qing-Yuan'
'Wang, Shi-Qiang'
'Vandichel, Matthias'
'Kumar, Amrit'
'Crowley, Clare M.'
'Kumar, Naveen'
'Deng, Cheng-Hua'
'Gascon Perez, Victoria'
'Lusi, Matteo'
'Wu, Hui'
'Zhou, Wei'
'Zaworotko, Michael J.'

_publ_section_title
;
 Reversible switching between nonporous and porous phases of a new SIFSIX
 coordination network induced by a flexible linker ligand.
;
_journal_name_full 'Journal of the American Chemical Society'
_journal_paper_doi 10.1021/jacs.0c01314
_journal_year 2020
_chemical_formula_moiety 'C24 H20 Cu F6 N8 Si, H2 O'
_chemical_formula_sum 'C24 H22 Cu F6 N8 O Si'
_chemical_formula_weight 644.12
_chemical_name_systematic SIFSIX-23-Cu-beta1
_space_group_crystal_system triclinic
_space_group_IT_number 2
_space_group_name_Hall '-P 1'
_space_group_name_H-M_alt 'P -1'
_atom_sites_solution_hydrogens mixed
_audit_creation_date 2019-10-25
_audit_creation_method
;
Olex2 1.2
(compiled 2018.05.29 svn.r3508 for OlexSys, GUI svn.r5506)
;
_cell_angle_alpha 64.535(4)
_cell_angle_beta 71.549(5)
_cell_angle_gamma 74.498(3)
_cell_formula_units_Z 2
_cell_length_a 10.4165(8)
_cell_length_b 11.6479(8)
_cell_length_c 12.2390(12)
_cell_measurement_reflns_used 9904
_cell_measurement_temperature 150(2)
_cell_measurement_theta_max 57.99
_cell_measurement_theta_min 2.63
_cell_volume 1256.77(19)
_computing_cell_refinement 'SAINT v8.37A (Bruker, 2015)'
_computing_data_reduction 'SAINT v8.37A (Bruker, 2015)'
_computing_molecular_graphics 'Olex2 (Dolomanov et al., 2009)'
_computing_publication_material 'Olex2 (Dolomanov et al., 2009)'
_computing_structure_refinement 'ShelXL (Sheldrick, 2015)'
_computing_structure_solution 'XT (Sheldrick, 2015)'
_diffrn_ambient_temperature 150
_diffrn_measured_fraction_theta_full 0.984
_diffrn_measured_fraction_theta_max 0.984
_diffrn_measurement_device_type 'CCD area detector'
_diffrn_measurement_method 'phi and omega scans'
_diffrn_radiation_monochromator graphite
_diffrn_radiation_type CuK\a
_diffrn_radiation_wavelength 1.54178
_diffrn_reflns_av_R_equivalents 0.1164
_diffrn_reflns_av_unetI/netI 0.1610
_diffrn_reflns_Laue_measured_fraction_full 0.984
_diffrn_reflns_Laue_measured_fraction_max 0.984
_diffrn_reflns_limit_h_max 11
_diffrn_reflns_limit_h_min -11
_diffrn_reflns_limit_k_max 12
_diffrn_reflns_limit_k_min -12
_diffrn_reflns_limit_l_max 13
_diffrn_reflns_limit_l_min -13
_diffrn_reflns_number 17000
_diffrn_reflns_point_group_measured_fraction_full 0.984
_diffrn_reflns_point_group_measured_fraction_max 0.984
_diffrn_reflns_theta_full 58.241
_diffrn_reflns_theta_max 58.241
_diffrn_reflns_theta_min 4.113
_exptl_absorpt_coefficient_mu 2.433
_exptl_absorpt_correction_T_max 0.7507
_exptl_absorpt_correction_T_min 0.0886
_exptl_absorpt_correction_type multi-scan
_exptl_absorpt_process_details
'SADABS-2016/2 (Bruker,2016/2) was used for absorption correction. wR2(int) was 0.1657 before and 0.1048 after correction. The Ratio of minimum to maximum transmission is 0.1180. The \l/2 correction factor is Not present.'
_exptl_crystal_colour 'light blue'
_exptl_crystal_colour_modifier light
_exptl_crystal_colour_primary blue
_exptl_crystal_density_diffrn 1.702
_exptl_crystal_description needle
_exptl_crystal_F_000 654
_exptl_crystal_size_max 0.2
_exptl_crystal_size_mid 0.1
_exptl_crystal_size_min 0.1
_refine_diff_density_max 1.939
_refine_diff_density_min -0.921
_refine_diff_density_rms 0.206
_refine_ls_extinction_method none
_refine_ls_goodness_of_fit_ref 1.080
_refine_ls_hydrogen_treatment constr
_refine_ls_matrix_type full
_refine_ls_number_parameters 377
_refine_ls_number_reflns 17000
_refine_ls_number_restraints 7
_refine_ls_restrained_S_all 1.080
_refine_ls_R_factor_all 0.1821
_refine_ls_R_factor_gt 0.1333
_refine_ls_shift/su_max 0.000
_refine_ls_shift/su_mean 0.000
_refine_ls_structure_factor_coef Fsqd
_refine_ls_weighting_details 'w=1/[\s^2^(Fo^2^)+(0.1135P)^2^+11.3661P] where P=(Fo^2^+2Fc^2^)/3'
_refine_ls_weighting_scheme calc
_refine_ls_wR_factor_gt 0.3287
_refine_ls_wR_factor_ref 0.3600
_reflns_Friedel_coverage 0.000
_reflns_number_gt 11441
_reflns_number_total 17000
_reflns_threshold_expression 'I > 2\s(I)'
_cod_data_source_file ja0c01314_si_003.cif
_cod_data_source_block oo
_cod_database_code 4134606
_shelx_shelxl_version_number 2018/3
_shelx_space_group_comment
;
The symmetry employed for this shelxl refinement is uniquely defined
by the following loop, which should always be used as a source of
symmetry information in preference to the above space-group names.
They are only intended as comments.
;
_shelx_estimated_absorpt_t_max 0.793
_shelx_estimated_absorpt_t_min 0.642
_olex2_refinement_description
;
1. Twinned data refinement
 Scales: 0.655(12)
 0.345(12)
2. Fixed Uiso
 At 1.2 times of:
  All C(H) groups
 At 1.5 times of:
  All O(H,H) groups
3. Restrained distances
 H1A-H15_$1
 2.5 with sigma of 0.02
4. Uiso/Uaniso restraints and constraints
Uanis(C17) \\sim Ueq: with sigma of 0.05 and sigma for terminal atoms of 0.2
5.a Free rotating group:
 O1(H1A,H1B)
5.b Aromatic/amide H refined with riding coordinates:
 C1(H1), C2(H2), C3(H3), C5(H5), C6(H6), C8(H8), C9(H9), C10(H10), C11(H11),
 C12(H12), C13(H13), C14(H14), C15(H15), C17(H17), C18(H18), C19(H19), C20(H20),
  C21(H21), C23(H23), C24(H24)
;
_olex2_submission_original_sample_id SIFSIX-23-Cu-beta1
_olex2_submission_special_instructions 'No special instructions were received'

loop_
_space_group_symop_operation_xyz
'x, y, z'
'-x, -y, -z'

loop_
_atom_site_label
_atom_site_type_symbol
_atom_site_fract_x
_atom_site_fract_y
_atom_site_fract_z
_atom_site_U_iso_or_equiv
_atom_site_adp_type
_atom_site_occupancy
_atom_site_site_symmetry_order
_atom_site_calc_flag
_atom_site_refinement_flags_posn
_atom_site_refinement_flags_adp
_atom_site_refinement_flags_occupancy
_atom_site_disorder_assembly
_atom_site_disorder_group
Cu1 Cu 0.000000 0.500000 1.000000 0.0358(9) Uani 1 2 d S T P . .
Cu2 Cu 1.000000 1.000000 0.500000 0.0473(10) Uani 1 2 d S T P . .
Si1 Si 0.1420(4) 0.3520(4) 1.3107(4) 0.0446(11) Uani 1 1 d . . . . .
F1 F 0.0607(10) 0.4123(11) 1.1928(8) 0.065(3) Uani 1 1 d . . . . .
F2 F 0.2698(9) 0.2768(10) 1.2306(9) 0.065(3) Uani 1 1 d . . . . .
F3 F 0.0626(9) 0.2182(10) 1.3754(8) 0.061(3) Uani 1 1 d . . . . .
F4 F 0.0056(11) 0.4213(11) 1.3911(10) 0.078(3) Uani 1 1 d . . . . .
F5 F 0.2188(12) 0.4812(10) 1.2471(11) 0.077(3) Uani 1 1 d . . . . .
F6 F 0.2197(12) 0.2880(11) 1.4299(9) 0.070(3) Uani 1 1 d . . . . .
N1 N 0.0209(13) 0.6815(13) 0.9707(12) 0.049(3) Uani 1 1 d . . . . .
N2 N 0.1300(14) 0.8446(14) 0.8800(12) 0.055(4) Uani 1 1 d . . . . .
N3 N 0.5972(12) 1.0727(12) 0.5675(11) 0.044(3) Uani 1 1 d . . . . .
N4 N 0.8127(12) 1.0798(13) 0.4692(11) 0.046(3) Uani 1 1 d . . . . .
N5 N 1.0802(14) 0.9652(19) 0.3408(13) 0.066(4) Uani 1 1 d . . . . .
N6 N 1.2559(15) 0.9503(17) 0.1850(13) 0.062(4) Uani 1 1 d . . . . .
N7 N 0.1945(13) 0.4704(13) 0.9095(11) 0.049(3) Uani 1 1 d . . . . .
N8 N 0.3647(12) 0.4775(13) 0.7454(11) 0.048(3) Uani 1 1 d . . . . .
C1 C 0.0973(19) 0.7497(19) 0.8645(16) 0.061(5) Uani 1 1 d . . . . .
H1 H 0.124463 0.734069 0.789676 0.074 Uiso 1 1 calc R . . . .
C2 C 0.010(2) 0.7352(18) 1.0553(17) 0.067(5) Uani 1 1 d . . . . .
H2 H -0.035639 0.702929 1.140647 0.080 Uiso 1 1 calc R . . . .
C3 C 0.071(2) 0.8354(18) 1.0012(16) 0.064(5) Uani 1 1 d . . . . .
H3 H 0.074353 0.891747 1.037482 0.077 Uiso 1 1 calc R . . . .
C4 C 0.2440(14) 0.9118(16) 0.7959(14) 0.048(4) Uani 1 1 d . . . . .
C5 C 0.2383(15) 1.0408(16) 0.7539(14) 0.048(4) Uani 1 1 d . . . . .
H5 H 0.155610 1.093359 0.775960 0.058 Uiso 1 1 calc R . . . .
C6 C 0.3569(16) 1.0966(16) 0.6770(15) 0.050(4) Uani 1 1 d . . . . .
H6 H 0.356199 1.186362 0.649506 0.060 Uiso 1 1 calc R . . . .
C7 C 0.4741(14) 1.0176(15) 0.6424(14) 0.045(4) Uani 1 1 d . . . . .
C8 C 0.4790(15) 0.8899(16) 0.6818(16) 0.058(5) Uani 1 1 d . . . . .
H8 H 0.560582 0.838913 0.655215 0.069 Uiso 1 1 calc R . . . .
C9 C 0.3633(16) 0.8306(17) 0.7629(16) 0.056(4) Uani 1 1 d . . . . .
H9 H 0.366112 0.740159 0.793647 0.067 Uiso 1 1 calc R . . . .
C10 C 0.6199(17) 1.1940(17) 0.5347(16) 0.055(4) Uani 1 1 d . . . . .
H10 H 0.555134 1.263013 0.550848 0.066 Uiso 1 1 calc R . . . .
C11 C 0.7527(16) 1.1969(18) 0.4748(15) 0.054(4) Uani 1 1 d . . . . .
H11 H 0.797794 1.269790 0.441407 0.065 Uiso 1 1 calc R . . . .
C12 C 0.7154(15) 1.0063(17) 0.5258(14) 0.048(4) Uani 1 1 d . . . . .
H12 H 0.727326 0.918945 0.535562 0.058 Uiso 1 1 calc R . . . .
C13 C 1.1815(19) 1.025(3) 0.2487(19) 0.079(7) Uani 1 1 d . . . . .
H13 H 1.197764 1.108155 0.231540 0.095 Uiso 1 1 calc R . . . .
C14 C 1.1945(18) 0.839(2) 0.2320(17) 0.071(6) Uani 1 1 d . . . . .
H14 H 1.220605 0.771154 0.202356 0.085 Uiso 1 1 calc R . . . .
C15 C 1.0889(18) 0.850(2) 0.3297(17) 0.066(5) Uani 1 1 d . . . . .
H15 H 1.030285 0.787663 0.382202 0.080 Uiso 1 1 calc DR . . . .
C16 C 1.3775(16) 0.9743(19) 0.0898(13) 0.052(4) Uani 1 1 d . . . . .
C17 C 1.423(3) 1.092(3) 0.044(3) 0.125(12) Uani 1 1 d . U . . .
H17 H 1.372034 1.155506 0.076915 0.150 Uiso 1 1 calc R . . . .
C18 C 1.460(3) 0.884(3) 0.048(3) 0.119(12) Uani 1 1 d . . . . .
H18 H 1.436405 0.799791 0.084002 0.142 Uiso 1 1 calc R . . . .
C19 C 0.3144(15) 0.4642(16) 0.9391(14) 0.048(4) Uani 1 1 d . . . . .
H19 H 0.321798 0.457872 1.016998 0.057 Uiso 1 1 calc R . . . .
C20 C 0.4201(14) 0.4686(17) 0.8385(14) 0.052(4) Uani 1 1 d . . . . .
H20 H 0.513770 0.466102 0.832970 0.062 Uiso 1 1 calc R . . . .
C21 C 0.2291(15) 0.4822(14) 0.7893(15) 0.049(4) Uani 1 1 d . . . . .
H21 H 0.166324 0.492341 0.742785 0.058 Uiso 1 1 calc R . . . .
C22 C 0.4342(14) 0.4876(14) 0.6216(13) 0.042(4) Uani 1 1 d . . . . .
C23 C 0.3648(15) 0.4842(16) 0.5442(14) 0.049(4) Uani 1 1 d . . . . .
H23 H 0.271689 0.471599 0.575828 0.059 Uiso 1 1 calc R . . . .
C24 C 0.4267(14) 0.4986(15) 0.4216(13) 0.045(4) Uani 1 1 d . . . . .
H24 H 0.376618 0.499081 0.368616 0.054 Uiso 1 1 calc R . . . .
O1 O -0.1014(18) 0.6617(17) 1.3565(17) 0.099(5) Uani 1 1 d . . . . .
H1A H -0.126505 0.632562 1.437259 0.148 Uiso 1 1 d DG . . . .
H1B H -0.017942 0.622847 1.340513 0.148 Uiso 1 1 d G . . . .

loop_
_atom_site_aniso_label
_atom_site_aniso_U_11
_atom_site_aniso_U_22
_atom_site_aniso_U_33
_atom_site_aniso_U_23
_atom_site_aniso_U_13
_atom_site_aniso_U_12
Cu1 0.0277(14) 0.0367(16) 0.0262(14) -0.0066(11) 0.0054(11) -0.0018(11)
Cu2 0.0254(15) 0.076(2) 0.0330(16) -0.0255(15) 0.0004(11) 0.0046(14)
Si1 0.035(2) 0.052(3) 0.032(2) -0.0106(18) -0.0062(16) 0.0057(18)
F1 0.056(5) 0.086(7) 0.040(5) -0.019(5) -0.015(4) 0.005(5)
F2 0.037(4) 0.068(6) 0.055(5) -0.015(5) 0.007(4) 0.010(4)
F3 0.044(5) 0.077(7) 0.049(5) -0.022(5) 0.012(4) -0.019(5)
F4 0.065(6) 0.086(8) 0.063(6) -0.037(6) 0.002(5) 0.018(6)
F5 0.078(7) 0.052(6) 0.084(7) -0.003(5) -0.027(6) -0.013(5)
F6 0.082(7) 0.075(7) 0.051(5) -0.011(5) -0.032(5) -0.010(6)
N1 0.039(7) 0.051(8) 0.046(7) -0.017(6) 0.011(6) -0.019(6)
N2 0.052(8) 0.061(9) 0.038(7) -0.007(6) 0.000(6) -0.018(7)
N3 0.036(7) 0.041(7) 0.040(6) -0.010(5) -0.006(5) 0.005(6)
N4 0.029(6) 0.050(8) 0.048(7) -0.014(6) -0.002(5) -0.005(6)
N5 0.035(7) 0.121(14) 0.047(8) -0.050(9) 0.012(6) -0.012(8)
N6 0.045(8) 0.093(12) 0.051(8) -0.049(8) 0.002(7) 0.005(8)
N7 0.042(7) 0.058(8) 0.030(7) -0.013(6) 0.005(5) -0.003(6)
N8 0.030(6) 0.061(8) 0.033(7) -0.017(6) 0.010(5) 0.001(6)
C1 0.067(11) 0.073(13) 0.044(9) -0.016(9) -0.001(8) -0.035(10)
C2 0.072(12) 0.055(11) 0.053(10) -0.025(9) 0.015(9) -0.005(10)
C3 0.086(13) 0.055(11) 0.040(9) -0.016(8) 0.009(9) -0.021(10)
C4 0.027(7) 0.054(11) 0.045(8) -0.007(7) -0.004(6) -0.007(7)
C5 0.036(8) 0.049(10) 0.049(9) -0.017(7) 0.000(7) -0.005(7)
C6 0.041(9) 0.050(9) 0.055(9) -0.025(8) 0.001(7) -0.005(7)
C7 0.028(7) 0.039(9) 0.054(9) -0.006(7) -0.008(6) -0.005(6)
C8 0.028(7) 0.047(10) 0.070(11) -0.007(8) -0.005(7) 0.007(7)
C9 0.041(9) 0.048(10) 0.061(10) -0.007(8) -0.008(8) -0.008(7)
C10 0.045(9) 0.050(10) 0.057(10) -0.017(8) 0.001(8) -0.008(7)
C11 0.040(9) 0.060(11) 0.051(9) -0.018(8) 0.004(7) -0.013(8)
C12 0.034(8) 0.057(10) 0.050(9) -0.026(8) -0.002(7) 0.000(8)
C13 0.043(10) 0.14(2) 0.065(12) -0.068(14) -0.002(9) 0.012(11)
C14 0.042(9) 0.132(19) 0.061(11) -0.070(13) 0.008(8) -0.014(11)
C15 0.044(9) 0.116(17) 0.050(10) -0.053(11) -0.001(8) -0.004(10)
C16 0.038(8) 0.083(13) 0.029(7) -0.030(8) 0.002(6) 0.002(8)
C17 0.086(17) 0.12(2) 0.14(2) -0.092(19) 0.064(17) -0.009(16)
C18 0.087(17) 0.085(16) 0.14(2) -0.057(17) 0.067(17) -0.024(14)
C19 0.037(8) 0.055(10) 0.042(8) -0.015(7) -0.008(7) 0.000(7)
C20 0.021(7) 0.071(11) 0.038(8) -0.009(7) -0.001(6) 0.005(7)
C21 0.035(8) 0.034(8) 0.056(10) -0.009(7) 0.000(7) 0.002(6)
C22 0.032(7) 0.036(8) 0.036(8) -0.014(6) 0.006(6) 0.013(6)
C23 0.033(8) 0.056(10) 0.043(9) -0.019(7) 0.008(7) -0.001(7)
C24 0.029(7) 0.057(10) 0.035(8) -0.013(7) 0.001(6) -0.003(7)
O1 0.085(10) 0.093(12) 0.095(11) -0.027(9) -0.020(8) 0.008(9)

loop_
_atom_type_symbol
_atom_type_description
_atom_type_scat_dispersion_real
_atom_type_scat_dispersion_imag
_atom_type_scat_source
C C 0.0181 0.0091 'International Tables Vol C Tables 4.2.6.8 and 6.1.1.4'
H H 0.0000 0.0000 'International Tables Vol C Tables 4.2.6.8 and 6.1.1.4'
Cu Cu -1.9646 0.5888 'International Tables Vol C Tables 4.2.6.8 and 6.1.1.4'
F F 0.0727 0.0534 'International Tables Vol C Tables 4.2.6.8 and 6.1.1.4'
N N 0.0311 0.0180 'International Tables Vol C Tables 4.2.6.8 and 6.1.1.4'
O O 0.0492 0.0322 'International Tables Vol C Tables 4.2.6.8 and 6.1.1.4'
Si Si 0.2541 0.3302 'International Tables Vol C Tables 4.2.6.8 and 6.1.1.4'

loop_
_geom_angle_atom_site_label_1
_geom_angle_atom_site_label_2
_geom_angle_atom_site_label_3
_geom_angle
_geom_angle_site_symmetry_1
_geom_angle_site_symmetry_3
_geom_angle_publ_flag
F1 Cu1 F1 180.0 2_567 . ?
N1 Cu1 F1 87.9(5) 2_567 . ?
N1 Cu1 F1 87.9(5) . 2_567 ?
N1 Cu1 F1 92.1(5) . . ?
N1 Cu1 F1 92.1(5) 2_567 2_567 ?
N1 Cu1 N1 180.0 . 2_567 ?
N7 Cu1 F1 92.0(4) . . ?
N7 Cu1 F1 88.0(4) . 2_567 ?
N7 Cu1 F1 92.0(4) 2_567 2_567 ?
N7 Cu1 F1 88.0(4) 2_567 . ?
N7 Cu1 N1 90.4(5) . . ?
N7 Cu1 N1 89.6(5) . 2_567 ?
N7 Cu1 N1 90.4(5) 2_567 2_567 ?
N7 Cu1 N1 89.6(5) 2_567 . ?
N7 Cu1 N7 180.0 . 2_567 ?
N4 Cu2 N4 180.0(3) 2_776 . ?
N4 Cu2 N5 96.5(6) . . ?
N4 Cu2 N5 83.5(6) . 2_776 ?
N4 Cu2 N5 96.5(6) 2_776 2_776 ?
N4 Cu2 N5 83.5(6) 2_776 . ?
N5 Cu2 N5 180.0 . 2_776 ?
F1 Si1 F3 89.4(5) . . ?
F2 Si1 F1 89.6(5) . . ?
F2 Si1 F3 88.5(5) . . ?
F2 Si1 F4 175.8(7) . . ?
F2 Si1 F6 90.5(6) . . ?
F4 Si1 F1 88.4(5) . . ?
F4 Si1 F3 87.8(6) . . ?
F4 Si1 F6 91.4(6) . . ?
F5 Si1 F1 90.3(6) . . ?
F5 Si1 F2 91.2(6) . . ?
F5 Si1 F3 179.6(6) . . ?
F5 Si1 F4 92.4(7) . . ?
F5 Si1 F6 91.6(6) . . ?
F6 Si1 F1 178.1(6) . . ?
F6 Si1 F3 88.7(5) . . ?
Si1 F1 Cu1 166.6(6) . . ?
C1 N1 Cu1 119.5(12) . . ?
C1 N1 C2 106.4(15) . . ?
C2 N1 Cu1 130.1(11) . . ?
C1 N2 C3 108.3(14) . . ?
C1 N2 C4 122.0(14) . . ?
C3 N2 C4 126.6(16) . . ?
C10 N3 C7 127.8(12) . . ?
C12 N3 C7 124.4(14) . . ?
C12 N3 C10 107.6(13) . . ?
C11 N4 Cu2 121.8(11) . . ?
C12 N4 Cu2 117.5(10) . . ?
C12 N4 C11 105.8(12) . . ?
C13 N5 Cu2 123.0(15) . . ?
C13 N5 C15 106.0(15) . . ?
C15 N5 Cu2 125.5(13) . . ?
C13 N6 C14 107.8(16) . . ?
C13 N6 C16 127(2) . . ?
C14 N6 C16 124.9(14) . . ?
C19 N7 Cu1 130.0(10) . . ?
C21 N7 Cu1 122.2(11) . . ?
C21 N7 C19 106.3(12) . . ?
C20 N8 C22 127.8(12) . . ?
C21 N8 C20 107.9(12) . . ?
C21 N8 C22 124.2(14) . . ?
N1 C1 N2 108.6(15) . . ?
C3 C2 N1 110.2(15) . . ?
C2 C3 N2 106.4(16) . . ?
C5 C4 N2 123.6(14) . . ?
C5 C4 C9 122.3(14) . . ?
C9 C4 N2 114.1(15) . . ?
C4 C5 C6 119.3(14) . . ?
C7 C6 C5 118.7(15) . . ?
C6 C7 N3 119.2(14) . . ?
C8 C7 N3 118.7(13) . . ?
C8 C7 C6 122.0(14) . . ?
C7 C8 C9 120.5(14) . . ?
C4 C9 C8 117.1(16) . . ?
C11 C10 N3 106.2(15) . . ?
C10 C11 N4 110.0(15) . . ?
N4 C12 N3 110.4(14) . . ?
N6 C13 N5 111(2) . . ?
C15 C14 N6 105.3(18) . . ?
C14 C15 N5 110(2) . . ?
C17 C16 N6 119.7(16) . . ?
C18 C16 N6 123(2) . . ?
C18 C16 C17 116.9(18) . . ?
C18 C17 C16 120(2) 2_875 . ?
C16 C18 C17 123(2) . 2_875 ?
C20 C19 N7 108.8(14) . . ?
C19 C20 N8 106.8(13) . . ?
N8 C21 N7 110.1(15) . . ?
C23 C22 N8 120.1(13) . . ?
C23 C22 C24 120.0(13) . 2_666 ?
C24 C22 N8 119.9(14) 2_666 . ?
C22 C23 C24 122.1(14) . . ?
C23 C24 C22 117.8(14) . 2_666 ?

loop_
_geom_bond_atom_site_label_1
_geom_bond_atom_site_label_2
_geom_bond_distance
_geom_bond_site_symmetry_2
_geom_bond_publ_flag
Cu1 F1 2.353(9) 2_567 ?
Cu1 F1 2.353(9) . ?
Cu1 N1 2.046(13) . ?
Cu1 N1 2.046(13) 2_567 ?
Cu1 N7 1.996(12) 2_567 ?
Cu1 N7 1.996(12) . ?
Cu2 N4 2.002(12) . ?
Cu2 N4 2.002(12) 2_776 ?
Cu2 N5 2.032(13) . ?
Cu2 N5 2.032(13) 2_776 ?
Si1 F1 1.695(10) . ?
Si1 F2 1.670(9) . ?
Si1 F3 1.718(11) . ?
Si1 F4 1.681(10) . ?
Si1 F5 1.660(12) . ?
Si1 F6 1.682(10) . ?
N1 C1 1.32(2) . ?
N1 C2 1.39(3) . ?
N2 C1 1.34(2) . ?
N2 C3 1.38(2) . ?
N2 C4 1.45(2) . ?
N3 C7 1.44(2) . ?
N3 C10 1.36(2) . ?
N3 C12 1.34(2) . ?
N4 C11 1.36(2) . ?
N4 C12 1.32(2) . ?
N5 C13 1.35(3) . ?
N5 C15 1.38(3) . ?
N6 C13 1.34(2) . ?
N6 C14 1.41(3) . ?
N6 C16 1.42(2) . ?
N7 C19 1.38(2) . ?
N7 C21 1.35(2) . ?
N8 C20 1.39(2) . ?
N8 C21 1.34(2) . ?
N8 C22 1.425(19) . ?
C2 C3 1.29(3) . ?
C4 C5 1.35(2) . ?
C4 C9 1.41(2) . ?
C5 C6 1.41(2) . ?
C6 C7 1.39(2) . ?
C7 C8 1.34(2) . ?
C8 C9 1.42(2) . ?
C10 C11 1.35(2) . ?
C14 C15 1.37(2) . ?
C16 C17 1.39(4) . ?
C16 C18 1.35(3) . ?
C17 C18 1.37(3) 2_875 ?
C19 C20 1.36(2) . ?
C22 C23 1.38(2) . ?
C22 C24 1.40(2) 2_666 ?
C23 C24 1.39(2) . ?

loop_
_twin_individual_id
_twin_individual_mass_fraction_refined
1 0.655(12)
2 0.345(12)
